data_2300018
loop_
_publ_author_name
'Bolotina, Nadezhda B.'
'Hardie, Michaele J.'
'Pinkerton, A. Alan'

_publ_section_title
;
 Energetic materials: variable-temperature crystal structures of two
 biguanidinium dinitramides
;
_journal_issue 6
_journal_name_full 'Journal of Applied Crystallography'
_journal_page_first 1334
_journal_page_last 1341
_journal_paper_doi 10.1107/S0021889803016182
_journal_volume 36
_journal_year 2003
_chemical_formula_sum 'C2 H9 N11 O8'
_chemical_formula_weight 315.20
_chemical_name_common 'biguanidinium bis-dinitramide'
_chemical_name_systematic
;
 ?
;
_space_group_IT_number 15
_symmetry_cell_setting monoclinic
_symmetry_space_group_name_Hall '-C 2yc'
_symmetry_space_group_name_H-M 'C 1 2/c 1'
_atom_sites_solution_hydrogens geom
_atom_sites_solution_primary direct
_atom_sites_solution_secondary difmap
_audit_creation_method SHELXTL
_cell_angle_alpha 90.00
_cell_angle_beta 116.2250(10)
_cell_angle_gamma 90.00
_cell_formula_units_Z 4
_cell_length_a 11.8391(9)
_cell_length_b 8.1392(6)
_cell_length_c 13.0265(10)
_cell_measurement_reflns_used 2518
_cell_measurement_temperature 250.0(10)
_cell_measurement_theta_max 23.30
_cell_measurement_theta_min 3.99
_cell_volume 1126.04(15)
_computing_cell_refinement 'Siemens SAINT, 1996b'
_computing_data_collection 'Siemens SMART, 1996a'
_computing_data_reduction 'Siemens SAINT, 1996b'
_computing_molecular_graphics SHELXTL
_computing_publication_material 'SHELXTL and the Toledo cifomatic'
_computing_structure_refinement SHELXTL
_computing_structure_solution 'SHELXTL (Sheldrick, 1997)'
_diffrn_ambient_temperature 250.0(10)
_diffrn_measurement_device Platform
_diffrn_measurement_method '\w scans'
_diffrn_radiation_monochromator graphite
_diffrn_radiation_source 'fine focus sealed tube'
_diffrn_radiation_type MoK\a
_diffrn_radiation_wavelength 0.71073
_diffrn_reflns_av_R_equivalents 0.0327
_diffrn_reflns_av_sigmaI/netI 0.0370
_diffrn_reflns_limit_h_max 15
_diffrn_reflns_limit_h_min -15
_diffrn_reflns_limit_k_max 8
_diffrn_reflns_limit_k_min -10
_diffrn_reflns_limit_l_max 17
_diffrn_reflns_limit_l_min -17
_diffrn_reflns_number 3810
_diffrn_reflns_theta_max 28.31
_diffrn_reflns_theta_min 3.15
_exptl_absorpt_coefficient_mu 0.179
_exptl_absorpt_correction_T_max 0.990313
_exptl_absorpt_correction_T_min 0.624536
_exptl_absorpt_correction_type 'Empirical :Multipole Expansion'
_exptl_crystal_colour colorless
_exptl_crystal_density_diffrn 1.859
_exptl_crystal_density_method '?                 '
_exptl_crystal_description block
_exptl_crystal_F_000 648
_exptl_crystal_size_max 0.22
_exptl_crystal_size_mid 0.21
_exptl_crystal_size_min 0.20
_refine_diff_density_max 0.317
_refine_diff_density_min -0.318
_refine_ls_extinction_coef 0.0052(19)
_refine_ls_extinction_expression Fc^*^=kFc[1+0.001xFc^2^\l^3^/sin(2\q)]^-1/4^
_refine_ls_extinction_method SHELXTL
_refine_ls_goodness_of_fit_all 1.067
_refine_ls_goodness_of_fit_obs 1.117
_refine_ls_matrix_type full
_refine_ls_number_parameters 115
_refine_ls_number_reflns 1402
_refine_ls_number_restraints 5
_refine_ls_restrained_S_all 1.071
_refine_ls_restrained_S_obs 1.122
_refine_ls_R_factor_all 0.0582
_refine_ls_R_factor_obs 0.0456
_refine_ls_shift/esd_max 0.000
_refine_ls_shift/esd_mean 0.000
_refine_ls_structure_factor_coef Fsqd
_refine_ls_weighting_details 'w=1/[\s^2^(Fo^2^)+(0.0853P)^2^+0.3144P] where P=(Fo^2^+2Fc^2^)/3'
_refine_ls_weighting_scheme calc
_refine_ls_wR_factor_all 0.1384
_refine_ls_wR_factor_obs 0.1287
_reflns_number_observed 1128
_reflns_number_total 1402
_reflns_observed_criterion >2sigma(I)
_cod_data_source_file do0021.cif
_cod_data_source_block II250K
_cod_depositor_comments
;
The following automatic conversions were performed:
'_symmetry_cell_setting' value 'Monoclinic' changed to 'monoclinic'
according to '/home/saulius/struct/CIF-dictionaries/cif_core.dic'
dictionary named 'cif_core.dic' version 2.4.1 from 2010-06-29.

Automatic conversion script
Id: cif_fix_enum 1527 2010-12-29 10:47:43Z saulius 

The following automatic conversions were performed:

'_symmetry_cell_setting' value 'Monoclinic' changed to 'monoclinic'
according to /home/saulius/struct/CIF-dictionaries/cif_core.dic
dictionary named 'cif_core.dic' version 2.4.1 from 2010-06-29.

Automatic conversion script
Id: cif_fix_values 1715 2011-07-08 13:25:40Z adriana 

The following automatic conversions were performed:

'_refine_ls_weighting_scheme' value 'calc
w=1/[\s^2^(Fo^2^)+(0.0853P)^2^+0.3144P] where P=(Fo^2^+2Fc^2^)/3' was
changed to 'calc'. New tag '_refine_ls_weighting_details' was
created. The value of the new tag was set to
'w=1/[\s^2^(Fo^2^)+(0.0853P)^2^+0.3144P] where P=(Fo^2^+2Fc^2^)/3'.

Automatic conversion script
Id: cif_fix_values 3143 2015-03-26 13:38:13Z robertas 
;
_cod_original_sg_symbol_H-M 'C 2/c'
_cod_database_code 2300018

loop_
_symmetry_equiv_pos_as_xyz
'x, y, z'
'-x, y, -z+1/2'
'x+1/2, y+1/2, z'
'-x+1/2, y+1/2, -z+1/2'
'-x, -y, -z'
'x, -y, z-1/2'
'-x+1/2, -y+1/2, -z'
'x+1/2, -y+1/2, z-1/2'

loop_
_atom_site_aniso_label
_atom_site_aniso_U_11
_atom_site_aniso_U_22
_atom_site_aniso_U_33
_atom_site_aniso_U_12
_atom_site_aniso_U_13
_atom_site_aniso_U_23
C1 0.0244(7) 0.0213(7) 0.0189(7) 0.0027(6) 0.0110(6) 0.0022(5)
N1 0.0500(13) 0.0156(9) 0.0454(12) 0.000 0.0378(11) 0.000
N2 0.0353(7) 0.0236(7) 0.0301(7) -0.0023(6) 0.0221(6) -0.0051(5)
N3 0.0320(8) 0.0236(8) 0.0329(8) -0.0070(5) 0.0198(7) -0.0077(5)
N4 0.0259(7) 0.0226(7) 0.0295(7) -0.0040(5) 0.0128(6) -0.0003(5)
N5 0.0402(8) 0.0213(7) 0.0270(7) -0.0062(6) 0.0185(6) -0.0013(5)
N6 0.0294(7) 0.0282(8) 0.0241(7) -0.0064(6) 0.0127(6) -0.0017(5)
O1 0.0785(11) 0.0436(9) 0.0242(7) -0.0098(7) 0.0223(7) 0.0015(5)
O2 0.0398(7) 0.0248(7) 0.0435(8) -0.0021(5) 0.0212(6) -0.0051(5)
O3 0.0515(8) 0.0288(7) 0.0426(8) -0.0140(6) 0.0261(7) 0.0026(5)
O4 0.0534(8) 0.0360(8) 0.0457(8) -0.0069(6) 0.0315(7) -0.0138(6)

loop_
_atom_site_label
_atom_site_fract_x
_atom_site_fract_y
_atom_site_fract_z
_atom_site_U_iso_or_equiv
_atom_site_thermal_displace_type
_atom_site_calc_flag
_atom_site_refinement_flags
_atom_site_occupancy
_atom_site_disorder_group
_atom_site_type_symbol
C1 0.42459(14) 0.4041(2) 0.29229(12) 0.0210(3) Uani d . 1 . C
N1 0.5000 0.4751(2) 0.2500 0.0309(5) Uani d SD 1 . N
N2 0.39198(14) 0.4987(2) 0.35683(12) 0.0269(4) Uani d D 1 . N
N3 0.38501(13) 0.2526(2) 0.26843(12) 0.0275(4) Uani d D 1 . N
N4 0.37436(12) 0.1478(2) 0.59969(12) 0.0258(4) Uani d . 1 . N
N5 0.35366(14) -0.0160(2) 0.58704(12) 0.0281(4) Uani d . 1 . N
N6 0.35626(12) -0.0866(2) 0.49072(11) 0.0269(4) Uani d . 1 . N
O1 0.3393(2) -0.0110(2) 0.40435(11) 0.0489(5) Uani d . 1 . O
O2 0.37022(12) -0.23616(15) 0.50034(11) 0.0350(4) Uani d . 1 . O
O3 0.40998(14) 0.23416(15) 0.54227(12) 0.0391(4) Uani d . 1 . O
O4 0.35841(14) 0.2039(2) 0.68119(12) 0.0415(4) Uani d . 1 . O
H1 0.5000 0.5981(13) 0.2500 0.070(11) Uiso d SD 1 . H
H2A 0.4291(19) 0.6095(15) 0.3813(18) 0.044(6) Uiso d D 1 . H
H2B 0.3261(15) 0.465(2) 0.3796(17) 0.041(6) Uiso d D 1 . H
H3A 0.344(2) 0.201(3) 0.3127(17) 0.049(6) Uiso d D 1 . H
H3B 0.395(2) 0.186(3) 0.2099(16) 0.060(7) Uiso d D 1 . H

loop_
_atom_type_symbol
_atom_type_description
_atom_type_scat_dispersion_real
_atom_type_scat_dispersion_imag
_atom_type_scat_source
C C 0.0033 0.0016 'International Tables Vol C Tables 4.2.6.8 and 6.1.1.4'
H H 0.0000 0.0000 'International Tables Vol C Tables 4.2.6.8 and 6.1.1.4'
N N 0.0061 0.0033 'International Tables Vol C Tables 4.2.6.8 and 6.1.1.4'
O O 0.0106 0.0060 'International Tables Vol C Tables 4.2.6.8 and 6.1.1.4'

loop_
_geom_angle_atom_site_label_1
_geom_angle_atom_site_label_2
_geom_angle_atom_site_label_3
_geom_angle_site_symmetry_1
_geom_angle
N3 C1 N2 . 121.85(14)
N3 C1 N1 . 122.15(14)
N2 C1 N1 . 115.98(14)
C1 N1 C1 2_655 130.0(2)
O3 N4 O4 . 122.12(15)
O3 N4 N5 . 125.61(14)
O4 N4 N5 . 112.21(13)
N4 N5 N6 . 116.20(12)
O1 N6 O2 . 123.69(15)
O1 N6 N5 . 124.29(15)
O2 N6 N5 . 111.89(13)

loop_
_geom_bond_atom_site_label_1
_geom_bond_atom_site_label_2
_geom_bond_site_symmetry_2
_geom_bond_distance
_geom_bond_publ_flag
C1 N3 . 1.307(2) ?
C1 N2 . 1.317(2) ?
C1 N1 . 1.367(2) ?
N1 C1 2_655 1.367(2) ?
N4 O3 . 1.229(2) ?
N4 O4 . 1.244(2) ?
N4 N5 . 1.352(2) ?
N5 N6 . 1.393(2) ?
N6 O1 . 1.218(2) ?
N6 O2 . 1.228(2) ?
